data_2210199
loop_
_publ_author_name
'Lavy, Tali'
'Kaganovich, Marina'
'Kaftory, Menahem'

_publ_section_title
;
 Inclusion compound
 4-methyl-2-pyridone--1,1-bis(4-hydroxyphenyl)cyclohexane (1/1)
;
_journal_coeditor_code CV2100
_journal_issue 9
_journal_name_full 'Acta Crystallographica Section E'
_journal_page_first o3979
_journal_page_last o3980
_journal_paper_doi 10.1107/S1600536806032764
_journal_volume 62
_journal_year 2006
_chemical_formula_iupac 'C6 H7 N O, C18 H20 O2'
_chemical_formula_moiety 'C6 H7 N O, C18 H20 O2'
_chemical_formula_sum 'C24 H27 N O3'
_chemical_formula_weight 377.47
_chemical_name_systematic
;
4-methyl-2-pyridone--1,1'-bis(4-hydroxyphenyl)cyclohexane (1/1)
;
_space_group_IT_number 14
_symmetry_cell_setting monoclinic
_symmetry_space_group_name_Hall '-P 2ybc'
_symmetry_space_group_name_H-M 'P 1 21/c 1'
_atom_sites_solution_hydrogens geom
_atom_sites_solution_primary direct
_atom_sites_solution_secondary difmap
_audit_creation_method SHELXL-97
_cell_angle_alpha 90.00
_cell_angle_beta 99.93(3)
_cell_angle_gamma 90.00
_cell_formula_units_Z 4
_cell_length_a 10.931(2)
_cell_length_b 16.737(3)
_cell_length_c 11.340(2)
_cell_measurement_reflns_used 16251
_cell_measurement_temperature 293(2)
_cell_measurement_theta_max 27.84
_cell_measurement_theta_min 2.19
_cell_volume 2043.6(7)
_computing_cell_refinement 'DENZO-SMN (Otwinowski & Minor, 1997)'
_computing_data_collection 'COLLECT (Nonius, 2000)'
_computing_data_reduction DENZO-SMN
_computing_molecular_graphics
;
ORTEP-3 (Farrugia, 1997) and Mercury (Macrae <i>et al.</i>,
2006)
;
_computing_structure_refinement 'SHELXL97 (Sheldrick, 1997)'
_computing_structure_solution 'SHELXS97 (Sheldrick, 1997)'
_diffrn_ambient_temperature 293(2)
_diffrn_measured_fraction_theta_full 0.99
_diffrn_measured_fraction_theta_max 0.99
_diffrn_measurement_device_type 'Nonius KappaCCD'
_diffrn_measurement_method CCD
_diffrn_radiation_monochromator graphite
_diffrn_radiation_source 'fine-focus sealed tube'
_diffrn_radiation_type MoK\a
_diffrn_radiation_wavelength 0.71073
_diffrn_reflns_av_R_equivalents 0.059
_diffrn_reflns_av_sigmaI/netI 0.0661
_diffrn_reflns_limit_h_max 14
_diffrn_reflns_limit_h_min 0
_diffrn_reflns_limit_k_max 21
_diffrn_reflns_limit_k_min 0
_diffrn_reflns_limit_l_max 14
_diffrn_reflns_limit_l_min -14
_diffrn_reflns_number 16251
_diffrn_reflns_theta_full 27.84
_diffrn_reflns_theta_max 27.84
_diffrn_reflns_theta_min 2.19
_diffrn_standards_decay_% 0
_diffrn_standards_interval_count 0
_diffrn_standards_number 0
_exptl_absorpt_coefficient_mu 0.080
_exptl_absorpt_correction_type none
_exptl_absorpt_process_details none
_exptl_crystal_colour colourless
_exptl_crystal_density_diffrn 1.227
_exptl_crystal_density_method 'not measured'
_exptl_crystal_description prism
_exptl_crystal_F_000 808
_exptl_crystal_size_max 0.30
_exptl_crystal_size_mid 0.25
_exptl_crystal_size_min 0.10
_refine_diff_density_max 0.193
_refine_diff_density_min -0.149
_refine_ls_extinction_coef 0.038(4)
_refine_ls_extinction_expression Fc^*^=kFc[1+0.001xFc^2^\l^3^/sin(2\q)]^-1/4^
_refine_ls_extinction_method SHELXL97
_refine_ls_goodness_of_fit_ref 0.965
_refine_ls_hydrogen_treatment constr
_refine_ls_matrix_type full
_refine_ls_number_parameters 258
_refine_ls_number_reflns 4630
_refine_ls_number_restraints 0
_refine_ls_restrained_S_all 0.965
_refine_ls_R_factor_all 0.1052
_refine_ls_R_factor_gt 0.0460
_refine_ls_shift/su_max 0.013
_refine_ls_shift/su_mean 0.000
_refine_ls_structure_factor_coef Fsqd
_refine_ls_weighting_details 'calc w=1/[\s^2^(Fo^2^)+(0.0675P)^2^] where P=(Fo^2^+2Fc^2^)/3'
_refine_ls_weighting_scheme calc
_refine_ls_wR_factor_gt 0.1097
_refine_ls_wR_factor_ref 0.1268
_reflns_number_gt 2609
_reflns_number_total 4630
_reflns_threshold_expression I>2\s(I)
_cod_data_source_file cv2100.cif
_cod_data_source_block I
_cod_original_sg_symbol_Hall '-P2 ybc'
_cod_original_sg_symbol_H-M 'P 21/c'
_cod_database_code 2210199
_cod_database_fobs_code 2210199

loop_
_symmetry_equiv_pos_as_xyz
'x, y, z'
'-x, y+1/2, -z+1/2'
'-x, -y, -z'
'x, -y-1/2, z-1/2'

loop_
_atom_site_type_symbol
_atom_site_label
_atom_site_fract_x
_atom_site_fract_y
_atom_site_fract_z
_atom_site_U_iso_or_equiv
_atom_site_adp_type
_atom_site_calc_flag
_atom_site_refinement_flags
_atom_site_occupancy
O O1 0.67506(10) 0.29365(8) 0.11291(11) 0.0537(3) Uani d . 1
H H1O1 0.6565 0.3305 0.0655 0.085(8) Uiso calc R 1
O O2 -0.11016(12) 0.28529(9) 0.28656(12) 0.0740(5) Uani d . 1
H H2O2 -0.1731 0.2898 0.2359 0.091(8) Uiso calc R 1
O O3 0.39622(10) -0.07726(8) 0.50974(10) 0.0534(3) Uani d . 1
N N1 0.37396(13) 0.04843(9) 0.57422(11) 0.0502(4) Uani d . 1
H H1N1 0.4437 0.0602 0.5531 0.056(5) Uiso calc R 1
C C1 0.25589(13) 0.08859(10) 0.12277(12) 0.0378(4) Uani d . 1
C C2 0.20847(14) 0.04930(11) -0.00033(12) 0.0447(4) Uani d . 1
H H2A 0.1303 0.0226 0.0025 0.054 Uiso calc R 1
H H2B 0.1930 0.0907 -0.0610 0.054 Uiso calc R 1
C C3 0.29964(17) -0.01085(12) -0.03608(14) 0.0567(5) Uani d . 1
H H3A 0.2652 -0.0337 -0.1133 0.068 Uiso calc R 1
H H3B 0.3763 0.0162 -0.0438 0.068 Uiso calc R 1
C C4 0.32718(19) -0.07724(13) 0.05599(16) 0.0656(6) Uani d . 1
H H4A 0.2522 -0.1078 0.0580 0.079 Uiso calc R 1
H H4B 0.3890 -0.1130 0.0334 0.079 Uiso calc R 1
C C5 0.37453(17) -0.04284(11) 0.17898(14) 0.0541(5) Uani d . 1
H H5A 0.4549 -0.0182 0.1794 0.065 Uiso calc R 1
H H5B 0.3852 -0.0856 0.2376 0.065 Uiso calc R 1
C C6 0.28472(14) 0.01906(10) 0.21350(13) 0.0448(4) Uani d . 1
H H6A 0.3196 0.0410 0.2912 0.054 Uiso calc R 1
H H6B 0.2075 -0.0074 0.2211 0.054 Uiso calc R 1
C C7 0.37045(13) 0.14119(9) 0.11785(12) 0.0361(4) Uani d . 1
C C8 0.47037(14) 0.14595(11) 0.21176(12) 0.0450(4) Uani d . 1
H H8 0.4704 0.1136 0.2785 0.054 Uiso calc R 1
C C9 0.56995(15) 0.19686(11) 0.21009(13) 0.0488(4) Uani d . 1
H H9 0.6346 0.1985 0.2752 0.059 Uiso calc R 1
C C10 0.57349(13) 0.24501(10) 0.11221(13) 0.0398(4) Uani d . 1
C C11 0.47644(14) 0.24164(10) 0.01648(13) 0.0430(4) Uani d . 1
H H11 0.4777 0.2736 -0.0504 0.052 Uiso calc R 1
C C12 0.37732(14) 0.19062(10) 0.02010(12) 0.0402(4) Uani d . 1
H H12 0.3128 0.1893 -0.0452 0.048 Uiso calc R 1
C C13 0.15512(13) 0.14233(9) 0.16182(12) 0.0371(4) Uani d . 1
C C14 0.04262(14) 0.15908(11) 0.08980(13) 0.0444(4) Uani d . 1
H H14 0.0263 0.1378 0.0129 0.053 Uiso calc R 1
C C15 -0.04692(14) 0.20673(11) 0.12854(14) 0.0507(5) Uani d . 1
H H15 -0.1212 0.2175 0.0775 0.061 Uiso calc R 1
C C16 -0.02537(14) 0.23776(11) 0.24236(16) 0.0496(4) Uani d . 1
C C17 0.08593(14) 0.22199(12) 0.31695(14) 0.0515(5) Uani d . 1
H H17 0.1010 0.2425 0.3944 0.062 Uiso calc R 1
C C18 0.17430(15) 0.17595(11) 0.27635(14) 0.0471(4) Uani d . 1
H H18 0.2495 0.1669 0.3269 0.057 Uiso calc R 1
C C19 0.33096(14) -0.02722(11) 0.55590(12) 0.0433(4) Uani d . 1
C C20 0.21559(15) -0.04351(11) 0.59158(13) 0.0483(4) Uani d . 1
H H20 0.1825 -0.0947 0.5814 0.058 Uiso calc R 1
C C21 0.15153(15) 0.01435(12) 0.64076(13) 0.0490(5) Uani d . 1
C C22 0.20248(17) 0.09161(12) 0.65671(16) 0.0602(5) Uani d . 1
H H22 0.1602 0.1319 0.6895 0.072 Uiso calc R 1
C C23 0.31307(18) 0.10677(12) 0.62405(16) 0.0619(5) Uani d . 1
H H23 0.3479 0.1575 0.6357 0.074 Uiso calc R 1
C C24 0.02966(17) -0.00367(15) 0.68005(16) 0.0721(6) Uani d . 1
H H24A -0.0262 0.0404 0.6596 0.108 Uiso calc R 1
H H24B 0.0433 -0.0118 0.7651 0.108 Uiso calc R 1
H H24C -0.0058 -0.0511 0.6404 0.108 Uiso calc R 1

loop_
_atom_site_aniso_label
_atom_site_aniso_U_11
_atom_site_aniso_U_22
_atom_site_aniso_U_33
_atom_site_aniso_U_12
_atom_site_aniso_U_13
_atom_site_aniso_U_23
O1 0.0343(6) 0.0486(8) 0.0768(8) -0.0020(6) 0.0060(5) 0.0090(7)
O2 0.0441(8) 0.0915(12) 0.0845(9) 0.0187(7) 0.0054(7) -0.0343(8)
O3 0.0473(7) 0.0516(8) 0.0628(7) 0.0029(6) 0.0135(5) -0.0075(6)
N1 0.0447(8) 0.0509(10) 0.0589(8) -0.0061(7) 0.0201(7) -0.0027(7)
C1 0.0340(8) 0.0427(10) 0.0369(7) 0.0031(7) 0.0072(6) -0.0009(7)
C2 0.0396(9) 0.0482(11) 0.0457(8) -0.0033(8) 0.0058(7) -0.0069(8)
C3 0.0533(11) 0.0652(14) 0.0514(9) 0.0081(10) 0.0086(8) -0.0176(9)
C4 0.0651(13) 0.0523(14) 0.0787(13) 0.0140(10) 0.0106(10) -0.0155(10)
C5 0.0530(10) 0.0464(12) 0.0634(10) 0.0098(9) 0.0118(8) 0.0058(9)
C6 0.0417(9) 0.0445(11) 0.0504(9) 0.0010(8) 0.0139(7) 0.0053(8)
C7 0.0307(8) 0.0418(10) 0.0369(7) 0.0033(7) 0.0087(6) -0.0003(7)
C8 0.0408(9) 0.0558(12) 0.0373(8) -0.0016(8) 0.0033(7) 0.0075(7)
C9 0.0368(9) 0.0603(13) 0.0464(9) -0.0011(8) -0.0009(7) 0.0015(8)
C10 0.0297(8) 0.0370(10) 0.0543(9) 0.0039(7) 0.0115(7) -0.0010(7)
C11 0.0389(9) 0.0461(11) 0.0447(8) 0.0052(8) 0.0094(7) 0.0077(7)
C12 0.0338(8) 0.0458(11) 0.0393(8) 0.0038(7) 0.0013(6) 0.0029(7)
C13 0.0332(8) 0.0389(10) 0.0397(8) -0.0013(7) 0.0075(6) 0.0001(7)
C14 0.0391(9) 0.0542(12) 0.0392(8) 0.0024(8) 0.0044(7) -0.0027(8)
C15 0.0341(9) 0.0590(13) 0.0565(10) 0.0076(8) 0.0009(7) -0.0034(9)
C16 0.0358(9) 0.0511(12) 0.0628(10) 0.0032(8) 0.0114(7) -0.0146(9)
C17 0.0383(9) 0.0629(13) 0.0524(10) 0.0037(8) 0.0056(7) -0.0167(9)
C18 0.0322(8) 0.0569(12) 0.0499(9) 0.0020(8) 0.0006(7) -0.0096(8)
C19 0.0415(9) 0.0464(12) 0.0406(8) -0.0013(8) 0.0035(7) 0.0014(7)
C20 0.0427(9) 0.0486(12) 0.0528(9) -0.0064(8) 0.0059(7) 0.0041(8)
C21 0.0426(9) 0.0573(13) 0.0478(9) 0.0009(9) 0.0099(7) 0.0081(8)
C22 0.0633(12) 0.0541(13) 0.0699(11) 0.0076(10) 0.0301(9) 0.0020(10)
C23 0.0692(13) 0.0466(12) 0.0777(12) -0.0027(10) 0.0344(10) -0.0023(10)
C24 0.0477(11) 0.0938(18) 0.0786(13) -0.0024(11) 0.0217(10) 0.0079(12)

loop_
_atom_type_symbol
_atom_type_description
_atom_type_scat_dispersion_real
_atom_type_scat_dispersion_imag
_atom_type_scat_source
C C 0.0033 0.0016 'International Tables Vol C Tables 4.2.6.8 and 6.1.1.4'
H H 0.0000 0.0000 'International Tables Vol C Tables 4.2.6.8 and 6.1.1.4'
O O 0.0106 0.0060 'International Tables Vol C Tables 4.2.6.8 and 6.1.1.4'
N N 0.0061 0.0033 'International Tables Vol C Tables 4.2.6.8 and 6.1.1.4'

loop_
_geom_angle_atom_site_label_1
_geom_angle_atom_site_label_2
_geom_angle_atom_site_label_3
_geom_angle
C10 O1 H1O1 109.5
C16 O2 H2O2 109.5
C7 C1 C13 107.58(13)
C7 C1 C2 110.98(11)
C13 C1 C2 111.17(12)
C7 C1 C6 112.33(12)
C13 C1 C6 108.69(11)
C2 C1 C6 106.12(14)
C3 C2 C1 112.86(13)
C3 C2 H2A 109.0
C1 C2 H2A 109.0
C3 C2 H2B 109.0
C1 C2 H2B 109.0
H2A C2 H2B 107.8
C4 C3 C2 111.25(13)
C4 C3 H3A 109.4
C2 C3 H3A 109.4
C4 C3 H3B 109.4
C2 C3 H3B 109.4
H3A C3 H3B 108.0
C5 C4 C3 110.52(16)
C5 C4 H4A 109.5
C3 C4 H4A 109.5
C5 C4 H4B 109.5
C3 C4 H4B 109.5
H4A C4 H4B 108.1
C4 C5 C6 111.21(15)
C4 C5 H5A 109.4
C6 C5 H5A 109.4
C4 C5 H5B 109.4
C6 C5 H5B 109.4
H5A C5 H5B 108.0
C5 C6 C1 113.97(12)
C5 C6 H6A 108.8
C1 C6 H6A 108.8
C5 C6 H6B 108.8
C1 C6 H6B 108.8
H6A C6 H6B 107.7
C8 C7 C12 115.58(14)
C8 C7 C1 122.79(13)
C12 C7 C1 121.55(13)
C9 C8 C7 122.71(14)
C9 C8 H8 118.6
C7 C8 H8 118.6
C10 C9 C8 120.15(14)
C10 C9 H9 119.9
C8 C9 H9 119.9
O1 C10 C9 118.45(14)
O1 C10 C11 122.55(14)
C9 C10 C11 118.99(15)
C10 C11 C12 120.01(14)
C10 C11 H11 120.0
C12 C11 H11 120.0
C11 C12 C7 122.57(14)
C11 C12 H12 118.7
C7 C12 H12 118.7
C14 C13 C18 116.29(14)
C14 C13 C1 123.66(13)
C18 C13 C1 120.05(13)
C13 C14 C15 122.15(14)
C13 C14 H14 118.9
C15 C14 H14 118.9
C16 C15 C14 119.84(15)
C16 C15 H15 120.1
C14 C15 H15 120.1
C15 C16 O2 122.85(15)
C15 C16 C17 119.55(15)
O2 C16 C17 117.60(15)
C18 C17 C16 119.80(15)
C18 C17 H17 120.1
C16 C17 H17 120.1
C17 C18 C13 122.35(15)
C17 C18 H18 118.8
C13 C18 H18 118.8
C19 N1 C23 123.64(15)
C19 N1 H1N1 118.2
C23 N1 H1N1 118.2
O3 C19 N1 118.36(14)
O3 C19 C20 125.60(17)
N1 C19 C20 116.03(16)
C21 C20 C19 121.58(17)
C21 C20 H20 119.2
C19 C20 H20 119.2
C20 C21 C22 118.91(16)
C20 C21 C24 121.30(18)
C22 C21 C24 119.78(17)
C23 C22 C21 119.43(17)
C23 C22 H22 120.3
C21 C22 H22 120.3
C22 C23 N1 120.39(18)
C22 C23 H23 119.8
N1 C23 H23 119.8
C21 C24 H24A 109.5
C21 C24 H24B 109.5
H24A C24 H24B 109.5
C21 C24 H24C 109.5
H24A C24 H24C 109.5
H24B C24 H24C 109.5

loop_
_geom_bond_atom_site_label_1
_geom_bond_atom_site_label_2
_geom_bond_distance
O1 C10 1.3757(18)
O1 H1O1 0.8200
O2 C16 1.3797(19)
O2 H2O2 0.8200
O3 C19 1.2702(19)
N1 C19 1.354(2)
N1 C23 1.358(2)
N1 H1N1 0.8600
C1 C7 1.540(2)
C1 C13 1.545(2)
C1 C2 1.549(2)
C1 C6 1.549(2)
C2 C3 1.520(2)
C2 H2A 0.9700
C2 H2B 0.9700
C3 C4 1.519(3)
C3 H3A 0.9700
C3 H3B 0.9700
C4 C5 1.515(2)
C4 H4A 0.9700
C4 H4B 0.9700
C5 C6 1.524(2)
C5 H5A 0.9700
C5 H5B 0.9700
C6 H6A 0.9700
C6 H6B 0.9700
C7 C8 1.390(2)
C7 C12 1.396(2)
C8 C9 1.385(2)
C8 H8 0.9300
C9 C10 1.378(2)
C9 H9 0.9300
C10 C11 1.382(2)
C11 C12 1.386(2)
C11 H11 0.9300
C12 H12 0.9300
C13 C14 1.383(2)
C13 C18 1.398(2)
C14 C15 1.391(2)
C14 H14 0.9300
C15 C16 1.373(2)
C15 H15 0.9300
C16 C17 1.382(2)
C17 C18 1.376(2)
C17 H17 0.9300
C18 H18 0.9300
C19 C20 1.416(2)
C20 C21 1.369(2)
C20 H20 0.9300
C21 C22 1.407(3)
C21 C24 1.506(2)
C22 C23 1.348(2)
C22 H22 0.9300
C23 H23 0.9300
C24 H24A 0.9600
C24 H24B 0.9600
C24 H24C 0.9600

loop_
_geom_hbond_atom_site_label_D
_geom_hbond_atom_site_label_H
_geom_hbond_atom_site_label_A
_geom_hbond_site_symmetry_A
_geom_hbond_distance_DH
_geom_hbond_distance_HA
_geom_hbond_distance_DA
_geom_hbond_angle_DHA
O1 H1O1 O3 2_655 0.82 1.81 2.615(2) 167
O2 H2O2 O1 1_455 0.82 1.98 2.796(2) 177
N1 H1N1 O3 3_656 0.86 2.02 2.877(2) 173

loop_
_cod_related_entry_id
_cod_related_entry_database
_cod_related_entry_code
1 ChemSpider 21127521
